data_4122055
loop_
_publ_author_name
'Broere, Dani\"el L J'
'de Bruin, Bas'
'Reek, Joost N. H.'
'Lutz, Martin'
'Dechert, Sebastian'
'van der Vlugt, Jarl Ivar'

_publ_section_title
;
 Intramolecular Redox-Active Ligand-to-Substrate Single-Electron Transfer:
 Radical Reactivity with a Palladium(II) Complex.
;
_journal_issue 33
_journal_name_full 'Journal of the American Chemical Society'
_journal_page_first 11574
_journal_page_last 11577
_journal_paper_doi 10.1021/ja502164f
_journal_volume 136
_journal_year 2014
_chemical_formula_moiety 'C22 H30 Cl N2 O Pd, C H Cl3'
_chemical_formula_sum 'C23 H31 Cl4 N2 O Pd'
_chemical_formula_weight 599.70
_chemical_name_systematic
;
 ?
;
_space_group_crystal_system monoclinic
_space_group_IT_number 14
_space_group_name_Hall '-P 2ybc'
_space_group_name_H-M_alt 'P 1 21/c 1'
_symmetry_space_group_name_Hall '-P 2ybc'
_symmetry_space_group_name_H-M 'P 1 21/c 1'
_atom_sites_solution_hydrogens geom
_atom_sites_solution_primary direct
_atom_sites_solution_secondary difmap
_audit_creation_method SHELXL-2013
_cell_angle_alpha 90
_cell_angle_beta 93.017(2)
_cell_angle_gamma 90
_cell_formula_units_Z 4
_cell_length_a 16.7350(8)
_cell_length_b 9.6686(5)
_cell_length_c 16.2668(7)
_cell_measurement_reflns_used 22173
_cell_measurement_temperature 150(2)
_cell_measurement_theta_max 27.50
_cell_measurement_theta_min 1.70
_cell_volume 2628.4(2)
_computing_cell_refinement Peakref
_computing_data_collection Apex2
_computing_data_reduction 'Eval15, SADABS-2012/1'
_computing_structure_refinement 'SHELXL-2013 (Sheldrick, 2013)'
_computing_structure_solution 'coordinates from l0507a'
_diffrn_ambient_temperature 150(2)
_diffrn_measured_fraction_theta_full 1.000
_diffrn_measured_fraction_theta_max 0.999
_diffrn_measurement_device_type 'Bruker Kappa ApexII'
_diffrn_measurement_method '\f and \w scans'
_diffrn_radiation_type MoK\a
_diffrn_radiation_wavelength 0.71073
_diffrn_reflns_av_R_equivalents 0.0200
_diffrn_reflns_av_unetI/netI 0.0162
_diffrn_reflns_Laue_measured_fraction_full 1.000
_diffrn_reflns_Laue_measured_fraction_max 0.999
_diffrn_reflns_limit_h_max 21
_diffrn_reflns_limit_h_min -21
_diffrn_reflns_limit_k_max 12
_diffrn_reflns_limit_k_min -12
_diffrn_reflns_limit_l_max 21
_diffrn_reflns_limit_l_min -21
_diffrn_reflns_number 28040
_diffrn_reflns_point_group_measured_fraction_full 1.000
_diffrn_reflns_point_group_measured_fraction_max 0.999
_diffrn_reflns_theta_full 25.242
_diffrn_reflns_theta_max 27.507
_diffrn_reflns_theta_min 2.434
_diffrn_source 'sealed tube'
_exptl_absorpt_coefficient_mu 1.130
_exptl_absorpt_correction_T_max 0.7456
_exptl_absorpt_correction_T_min 0.6310
_exptl_absorpt_correction_type multi-scan
_exptl_absorpt_process_details SADABS-2012/1
_exptl_crystal_colour orange-brown
_exptl_crystal_density_diffrn 1.515
_exptl_crystal_description needle
_exptl_crystal_F_000 1220
_exptl_crystal_size_max 0.61
_exptl_crystal_size_mid 0.14
_exptl_crystal_size_min 0.08
_refine_diff_density_max 0.917
_refine_diff_density_min -0.801
_refine_diff_density_rms 0.068
_refine_ls_extinction_method none
_refine_ls_goodness_of_fit_ref 1.030
_refine_ls_hydrogen_treatment constr
_refine_ls_matrix_type full
_refine_ls_number_parameters 288
_refine_ls_number_reflns 6044
_refine_ls_number_restraints 3
_refine_ls_restrained_S_all 1.030
_refine_ls_R_factor_all 0.0318
_refine_ls_R_factor_gt 0.0255
_refine_ls_shift/su_max 0.001
_refine_ls_shift/su_mean 0.000
_refine_ls_structure_factor_coef Fsqd
_refine_ls_weighting_details 'w=1/[\s^2^(Fo^2^)+(0.0296P)^2^+3.2632P] where P=(Fo^2^+2Fc^2^)/3'
_refine_ls_weighting_scheme calc
_refine_ls_wR_factor_gt 0.0619
_refine_ls_wR_factor_ref 0.0648
_reflns_Friedel_coverage 0.000
_reflns_number_gt 5297
_reflns_number_total 6044
_reflns_threshold_expression 'I > 2\s(I)'
_cod_data_source_file ja502164f_si_002.cif
_cod_data_source_block l0597a
_cod_depositor_comments 'Adding full bibliography for 4122055--4122056.cif.'
_cod_database_code 4122055
_shelx_space_group_comment
;
The symmetry employed for this shelxl refinement is uniquely defined
by the following loop, which should always be used as a source of
symmetry information in preference to the above space-group names.
They are only intended as comments.
;
_shelxl_version_number 2013-4

loop_
_space_group_symop_operation_xyz
'x, y, z'
'-x, y+1/2, -z+1/2'
'-x, -y, -z'
'x, -y-1/2, z-1/2'

loop_
_atom_site_label
_atom_site_type_symbol
_atom_site_fract_x
_atom_site_fract_y
_atom_site_fract_z
_atom_site_U_iso_or_equiv
_atom_site_adp_type
_atom_site_occupancy
_atom_site_site_symmetry_order
_atom_site_calc_flag
_atom_site_refinement_flags_posn
_atom_site_refinement_flags_adp
Pd1 Pd 0.62634(2) 0.42841(2) 0.32402(2) 0.01537(5) Uani 1 1 d . .
Cl1 Cl 0.63524(3) 0.49118(6) 0.46130(3) 0.02530(11) Uani 1 1 d . .
O1 O 0.73888(8) 0.47989(16) 0.30372(8) 0.0211(3) Uani 1 1 d . .
N1 N 0.62038(10) 0.39218(18) 0.20730(10) 0.0188(3) Uani 1 1 d . .
N2 N 0.51315(10) 0.36205(17) 0.31703(10) 0.0172(3) Uani 1 1 d . .
C1 C 0.75262(12) 0.4678(2) 0.22553(12) 0.0177(4) Uani 1 1 d . .
C2 C 0.82923(12) 0.4961(2) 0.19540(12) 0.0187(4) Uani 1 1 d . .
C3 C 0.83571(12) 0.4927(2) 0.11138(13) 0.0215(4) Uani 1 1 d . .
H3 H 0.8862 0.5139 0.0905 0.026 Uiso 1 1 calc R U
C4 C 0.77154(12) 0.4594(2) 0.05362(12) 0.0208(4) Uani 1 1 d . .
C5 C 0.69930(12) 0.4226(2) 0.08300(12) 0.0226(4) Uani 1 1 d . .
H5 H 0.6567 0.3956 0.0456 0.027 Uiso 1 1 calc R U
C6 C 0.68749(12) 0.4246(2) 0.16879(12) 0.0183(4) Uani 1 1 d . .
C7 C 0.54343(12) 0.3441(2) 0.16994(12) 0.0200(4) Uani 1 1 d . .
C8 C 0.48667(11) 0.3255(2) 0.23987(12) 0.0170(4) Uani 1 1 d . .
C9 C 0.40935(12) 0.2765(2) 0.22520(13) 0.0218(4) Uani 1 1 d . .
H9 H 0.3912 0.2497 0.1712 0.026 Uiso 1 1 calc R U
C10 C 0.35859(13) 0.2666(2) 0.28962(14) 0.0244(4) Uani 1 1 d . .
H10 H 0.3052 0.2347 0.2799 0.029 Uiso 1 1 calc R U
C11 C 0.38632(13) 0.3036(2) 0.36807(13) 0.0243(4) Uani 1 1 d . .
H11 H 0.3526 0.2969 0.4131 0.029 Uiso 1 1 calc R U
C12 C 0.46412(12) 0.3504(2) 0.37979(13) 0.0212(4) Uani 1 1 d . .
H12 H 0.4836 0.3751 0.4337 0.025 Uiso 1 1 calc R U
C13 C 0.90087(12) 0.5248(2) 0.25602(14) 0.0239(4) Uani 1 1 d . .
C14 C 0.91282(14) 0.4001(3) 0.31378(16) 0.0345(6) Uani 1 1 d . .
H14A H 0.8657 0.3894 0.3465 0.052 Uiso 1 1 calc R U
H14B H 0.9603 0.4151 0.3506 0.052 Uiso 1 1 calc R U
H14C H 0.9201 0.3163 0.2811 0.052 Uiso 1 1 calc R U
C15 C 0.88678(15) 0.6567(3) 0.30562(16) 0.0345(5) Uani 1 1 d . .
H15A H 0.8390 0.6450 0.3373 0.052 Uiso 1 1 calc R U
H15B H 0.8790 0.7352 0.2679 0.052 Uiso 1 1 calc R U
H15C H 0.9333 0.6741 0.3433 0.052 Uiso 1 1 calc R U
C16 C 0.97810(14) 0.5435(3) 0.21062(16) 0.0379(6) Uani 1 1 d . .
H16A H 1.0228 0.5606 0.2507 0.057 Uiso 1 1 calc R U
H16B H 0.9722 0.6223 0.1729 0.057 Uiso 1 1 calc R U
H16C H 0.9887 0.4595 0.1793 0.057 Uiso 1 1 calc R U
C17 C 0.78188(14) 0.4688(3) -0.03938(13) 0.0263(5) Uani 1 1 d . .
C18 C 0.74289(19) 0.6043(3) -0.07012(17) 0.0464(7) Uani 1 1 d . .
H18A H 0.7458 0.6105 -0.1300 0.070 Uiso 1 1 calc R U
H18B H 0.7712 0.6829 -0.0441 0.070 Uiso 1 1 calc R U
H18C H 0.6867 0.6060 -0.0558 0.070 Uiso 1 1 calc R U
C19 C 0.86953(16) 0.4726(4) -0.06092(17) 0.0539(9) Uani 1 1 d . .
H19A H 0.8728 0.4776 -0.1208 0.081 Uiso 1 1 calc R U
H19B H 0.8966 0.3888 -0.0402 0.081 Uiso 1 1 calc R U
H19C H 0.8955 0.5541 -0.0355 0.081 Uiso 1 1 calc R U
C20 C 0.7412(2) 0.3479(3) -0.08420(16) 0.0525(8) Uani 1 1 d . .
H20A H 0.6833 0.3531 -0.0783 0.079 Uiso 1 1 calc R U
H20B H 0.7617 0.2609 -0.0605 0.079 Uiso 1 1 calc R U
H20C H 0.7524 0.3517 -0.1427 0.079 Uiso 1 1 calc R U
C21 C 0.55352(15) 0.2052(3) 0.12714(16) 0.0358(6) Uani 1 1 d . .
H21A H 0.5871 0.2173 0.0801 0.054 Uiso 1 1 calc R U
H21B H 0.5009 0.1700 0.1078 0.054 Uiso 1 1 calc R U
H21C H 0.5790 0.1392 0.1660 0.054 Uiso 1 1 calc R U
C22 C 0.50638(14) 0.4568(3) 0.11221(15) 0.0362(6) Uani 1 1 d . .
H22A H 0.4975 0.5410 0.1439 0.054 Uiso 1 1 calc R U
H22B H 0.4552 0.4237 0.0875 0.054 Uiso 1 1 calc R U
H22C H 0.5430 0.4769 0.0687 0.054 Uiso 1 1 calc R U
Cl2 Cl 0.16688(5) 0.34655(8) 0.40151(6) 0.0595(2) Uani 1 1 d D .
Cl3 Cl 0.21552(6) 0.59490(10) 0.32232(6) 0.0697(3) Uani 1 1 d D .
Cl4 Cl 0.09771(6) 0.60964(13) 0.44387(7) 0.0795(3) Uani 1 1 d D .
C23 C 0.18401(16) 0.5246(3) 0.41446(16) 0.0417(6) Uani 1 1 d D .
H23 H 0.2274 0.5381 0.4584 0.050 Uiso 1 1 calc R U

loop_
_atom_site_aniso_label
_atom_site_aniso_U_11
_atom_site_aniso_U_22
_atom_site_aniso_U_33
_atom_site_aniso_U_23
_atom_site_aniso_U_13
_atom_site_aniso_U_12
Pd1 0.01541(8) 0.02041(8) 0.01039(7) -0.00069(6) 0.00157(5) 0.00034(6)
Cl1 0.0238(2) 0.0397(3) 0.0124(2) -0.0045(2) 0.00073(17) 0.0014(2)
O1 0.0165(7) 0.0324(8) 0.0146(7) -0.0023(6) 0.0011(5) -0.0008(6)
N1 0.0181(8) 0.0244(9) 0.0141(8) -0.0030(7) 0.0025(6) -0.0021(7)
N2 0.0196(8) 0.0175(8) 0.0148(8) 0.0002(6) 0.0037(6) 0.0002(7)
C1 0.0187(9) 0.0180(9) 0.0165(9) -0.0004(7) 0.0025(7) 0.0017(8)
C2 0.0171(9) 0.0186(10) 0.0206(10) -0.0012(8) 0.0024(7) 0.0001(8)
C3 0.0186(9) 0.0228(10) 0.0238(10) -0.0006(8) 0.0073(8) -0.0028(8)
C4 0.0234(10) 0.0223(10) 0.0171(9) 0.0000(8) 0.0050(8) -0.0007(8)
C5 0.0205(10) 0.0328(11) 0.0147(9) -0.0017(9) 0.0019(7) -0.0031(9)
C6 0.0177(9) 0.0207(9) 0.0168(9) 0.0000(8) 0.0030(7) -0.0010(8)
C7 0.0173(9) 0.0285(11) 0.0143(9) -0.0014(8) 0.0016(7) -0.0053(8)
C8 0.0198(9) 0.0167(9) 0.0147(9) 0.0004(7) 0.0024(7) -0.0004(7)
C9 0.0210(10) 0.0227(10) 0.0217(10) -0.0005(8) 0.0018(8) -0.0030(8)
C10 0.0204(10) 0.0234(11) 0.0298(11) -0.0011(9) 0.0049(8) -0.0047(8)
C11 0.0252(10) 0.0238(10) 0.0249(11) -0.0017(9) 0.0114(8) -0.0025(9)
C12 0.0243(10) 0.0230(10) 0.0168(9) -0.0013(8) 0.0067(8) -0.0006(8)
C13 0.0170(9) 0.0294(11) 0.0255(11) -0.0037(9) 0.0010(8) -0.0028(8)
C14 0.0246(11) 0.0411(14) 0.0369(13) 0.0059(11) -0.0069(10) 0.0024(10)
C15 0.0297(12) 0.0384(14) 0.0349(13) -0.0121(11) -0.0031(10) -0.0056(11)
C16 0.0187(11) 0.0576(17) 0.0376(14) -0.0057(12) 0.0025(9) -0.0095(11)
C17 0.0273(11) 0.0342(12) 0.0180(10) 0.0020(9) 0.0076(8) -0.0056(9)
C18 0.0577(18) 0.0545(18) 0.0272(13) 0.0134(12) 0.0048(12) 0.0034(14)
C19 0.0336(14) 0.105(3) 0.0243(13) 0.0047(15) 0.0137(11) 0.0020(16)
C20 0.079(2) 0.0578(19) 0.0226(13) -0.0134(13) 0.0197(13) -0.0289(17)
C21 0.0332(12) 0.0418(14) 0.0338(13) -0.0209(11) 0.0135(10) -0.0141(11)
C22 0.0235(11) 0.0585(17) 0.0262(12) 0.0186(12) -0.0027(9) -0.0058(11)
Cl2 0.0557(5) 0.0433(4) 0.0790(6) 0.0089(4) -0.0022(4) -0.0088(4)
Cl3 0.0782(6) 0.0616(5) 0.0689(6) 0.0180(4) -0.0016(5) -0.0170(5)
Cl4 0.0557(5) 0.1040(8) 0.0773(6) -0.0444(6) -0.0107(4) 0.0189(5)
C23 0.0370(14) 0.0461(15) 0.0403(15) -0.0052(12) -0.0148(11) -0.0015(12)

loop_
_atom_type_symbol
_atom_type_description
_atom_type_scat_dispersion_real
_atom_type_scat_dispersion_imag
_atom_type_scat_source
C C 0.0033 0.0016 'International Tables Vol C Tables 4.2.6.8 and 6.1.1.4'
H H 0.0000 0.0000 'International Tables Vol C Tables 4.2.6.8 and 6.1.1.4'
Cl Cl 0.1484 0.1585 'International Tables Vol C Tables 4.2.6.8 and 6.1.1.4'
N N 0.0061 0.0033 'International Tables Vol C Tables 4.2.6.8 and 6.1.1.4'
O O 0.0106 0.0060 'International Tables Vol C Tables 4.2.6.8 and 6.1.1.4'
Pd Pd -0.9988 1.0072 'International Tables Vol C Tables 4.2.6.8 and 6.1.1.4'

loop_
_geom_angle_atom_site_label_1
_geom_angle_atom_site_label_2
_geom_angle_atom_site_label_3
_geom_angle
N1 Pd1 O1 83.25(6)
N1 Pd1 N2 83.44(7)
O1 Pd1 N2 166.58(6)
N1 Pd1 Cl1 175.18(5)
O1 Pd1 Cl1 94.65(4)
N2 Pd1 Cl1 98.74(5)
C1 O1 Pd1 110.76(12)
C6 N1 C7 127.80(16)
C6 N1 Pd1 114.41(13)
C7 N1 Pd1 117.60(12)
C12 N2 C8 119.81(17)
C12 N2 Pd1 126.65(14)
C8 N2 Pd1 113.53(13)
O1 C1 C2 121.65(18)
O1 C1 C6 118.61(17)
C2 C1 C6 119.74(17)
C3 C2 C1 117.17(18)
C3 C2 C13 122.79(18)
C1 C2 C13 120.01(18)
C2 C3 C4 124.30(19)
C2 C3 H3 117.9
C4 C3 H3 117.9
C5 C4 C3 118.45(18)
C5 C4 C17 120.45(19)
C3 C4 C17 121.07(18)
C4 C5 C6 120.70(19)
C4 C5 H5 119.6
C6 C5 H5 119.6
N1 C6 C5 127.94(18)
N1 C6 C1 112.72(17)
C5 C6 C1 119.33(17)
N1 C7 C21 110.58(18)
N1 C7 C8 107.12(15)
C21 C7 C8 108.90(17)
N1 C7 C22 110.03(18)
C21 C7 C22 113.2(2)
C8 C7 C22 106.81(17)
N2 C8 C9 120.33(18)
N2 C8 C7 118.17(17)
C9 C8 C7 121.48(17)
C10 C9 C8 119.77(19)
C10 C9 H9 120.1
C8 C9 H9 120.1
C11 C10 C9 119.4(2)
C11 C10 H10 120.3
C9 C10 H10 120.3
C10 C11 C12 118.71(19)
C10 C11 H11 120.6
C12 C11 H11 120.6
N2 C12 C11 121.97(19)
N2 C12 H12 119.0
C11 C12 H12 119.0
C16 C13 C15 108.2(2)
C16 C13 C14 107.5(2)
C15 C13 C14 110.5(2)
C16 C13 C2 111.18(18)
C15 C13 C2 110.59(18)
C14 C13 C2 108.82(18)
C13 C14 H14A 109.5
C13 C14 H14B 109.5
H14A C14 H14B 109.5
C13 C14 H14C 109.5
H14A C14 H14C 109.5
H14B C14 H14C 109.5
C13 C15 H15A 109.5
C13 C15 H15B 109.5
H15A C15 H15B 109.5
C13 C15 H15C 109.5
H15A C15 H15C 109.5
H15B C15 H15C 109.5
C13 C16 H16A 109.5
C13 C16 H16B 109.5
H16A C16 H16B 109.5
C13 C16 H16C 109.5
H16A C16 H16C 109.5
H16B C16 H16C 109.5
C20 C17 C19 108.7(2)
C20 C17 C4 110.88(19)
C19 C17 C4 112.8(2)
C20 C17 C18 109.2(2)
C19 C17 C18 107.5(2)
C4 C17 C18 107.69(19)
C17 C18 H18A 109.5
C17 C18 H18B 109.5
H18A C18 H18B 109.5
C17 C18 H18C 109.5
H18A C18 H18C 109.5
H18B C18 H18C 109.5
C17 C19 H19A 109.5
C17 C19 H19B 109.5
H19A C19 H19B 109.5
C17 C19 H19C 109.5
H19A C19 H19C 109.5
H19B C19 H19C 109.5
C17 C20 H20A 109.5
C17 C20 H20B 109.5
H20A C20 H20B 109.5
C17 C20 H20C 109.5
H20A C20 H20C 109.5
H20B C20 H20C 109.5
C7 C21 H21A 109.5
C7 C21 H21B 109.5
H21A C21 H21B 109.5
C7 C21 H21C 109.5
H21A C21 H21C 109.5
H21B C21 H21C 109.5
C7 C22 H22A 109.5
C7 C22 H22B 109.5
H22A C22 H22B 109.5
C7 C22 H22C 109.5
H22A C22 H22C 109.5
H22B C22 H22C 109.5
Cl4 C23 Cl3 109.97(15)
Cl4 C23 Cl2 111.18(15)
Cl3 C23 Cl2 109.40(15)
Cl4 C23 H23 108.7
Cl3 C23 H23 108.7
Cl2 C23 H23 108.7

loop_
_geom_bond_atom_site_label_1
_geom_bond_atom_site_label_2
_geom_bond_distance
Pd1 N1 1.9281(16)
Pd1 O1 1.9923(14)
Pd1 N2 1.9976(17)
Pd1 Cl1 2.3113(5)
O1 C1 1.309(2)
N1 C6 1.351(2)
N1 C7 1.470(2)
N2 C12 1.348(2)
N2 C8 1.356(2)
C1 C2 1.423(3)
C1 C6 1.452(3)
C2 C3 1.377(3)
C2 C13 1.537(3)
C3 C4 1.426(3)
C3 H3 0.9500
C4 C5 1.370(3)
C4 C17 1.534(3)
C5 C6 1.420(3)
C5 H5 0.9500
C7 C21 1.526(3)
C7 C8 1.531(3)
C7 C22 1.547(3)
C8 C9 1.387(3)
C9 C10 1.387(3)
C9 H9 0.9500
C10 C11 1.382(3)
C10 H10 0.9500
C11 C12 1.382(3)
C11 H11 0.9500
C12 H12 0.9500
C13 C16 1.533(3)
C13 C15 1.533(3)
C13 C14 1.535(3)
C14 H14A 0.9800
C14 H14B 0.9800
C14 H14C 0.9800
C15 H15A 0.9800
C15 H15B 0.9800
C15 H15C 0.9800
C16 H16A 0.9800
C16 H16B 0.9800
C16 H16C 0.9800
C17 C20 1.520(4)
C17 C19 1.526(3)
C17 C18 1.535(4)
C18 H18A 0.9800
C18 H18B 0.9800
C18 H18C 0.9800
C19 H19A 0.9800
C19 H19B 0.9800
C19 H19C 0.9800
C20 H20A 0.9800
C20 H20B 0.9800
C20 H20C 0.9800
C21 H21A 0.9800
C21 H21B 0.9800
C21 H21C 0.9800
C22 H22A 0.9800
C22 H22B 0.9800
C22 H22C 0.9800
Cl2 C23 1.756(3)
Cl3 C23 1.752(3)
Cl4 C23 1.750(3)
C23 H23 1.0000

loop_
_geom_torsion_atom_site_label_1
_geom_torsion_atom_site_label_2
_geom_torsion_atom_site_label_3
_geom_torsion_atom_site_label_4
_geom_torsion
Pd1 O1 C1 C2 -178.80(15)
Pd1 O1 C1 C6 1.3(2)
O1 C1 C2 C3 -174.17(19)
C6 C1 C2 C3 5.7(3)
O1 C1 C2 C13 7.4(3)
C6 C1 C2 C13 -172.68(18)
C1 C2 C3 C4 -1.7(3)
C13 C2 C3 C4 176.6(2)
C2 C3 C4 C5 -2.8(3)
C2 C3 C4 C17 175.2(2)
C3 C4 C5 C6 3.1(3)
C17 C4 C5 C6 -174.9(2)
C7 N1 C6 C5 1.4(4)
Pd1 N1 C6 C5 -173.44(18)
C7 N1 C6 C1 -179.66(19)
Pd1 N1 C6 C1 5.5(2)
C4 C5 C6 N1 179.7(2)
C4 C5 C6 C1 0.8(3)
O1 C1 C6 N1 -4.5(3)
C2 C1 C6 N1 175.58(18)
O1 C1 C6 C5 174.48(19)
C2 C1 C6 C5 -5.4(3)
C6 N1 C7 C21 62.8(3)
Pd1 N1 C7 C21 -122.45(16)
C6 N1 C7 C8 -178.64(19)
Pd1 N1 C7 C8 -3.9(2)
C6 N1 C7 C22 -62.9(3)
Pd1 N1 C7 C22 111.82(17)
C12 N2 C8 C9 0.1(3)
Pd1 N2 C8 C9 179.58(15)
C12 N2 C8 C7 178.34(18)
Pd1 N2 C8 C7 -2.2(2)
N1 C7 C8 N2 3.9(2)
C21 C7 C8 N2 123.5(2)
C22 C7 C8 N2 -114.0(2)
N1 C7 C8 C9 -177.92(18)
C21 C7 C8 C9 -58.3(3)
C22 C7 C8 C9 64.2(2)
N2 C8 C9 C10 0.9(3)
C7 C8 C9 C10 -177.28(19)
C8 C9 C10 C11 -1.1(3)
C9 C10 C11 C12 0.4(3)
C8 N2 C12 C11 -0.9(3)
Pd1 N2 C12 C11 179.76(16)
C10 C11 C12 N2 0.6(3)
C3 C2 C13 C16 -1.9(3)
C1 C2 C13 C16 176.4(2)
C3 C2 C13 C15 118.4(2)
C1 C2 C13 C15 -63.3(3)
C3 C2 C13 C14 -120.1(2)
C1 C2 C13 C14 58.1(3)
C5 C4 C17 C20 -42.5(3)
C3 C4 C17 C20 139.5(2)
C5 C4 C17 C19 -164.6(2)
C3 C4 C17 C19 17.4(3)
C5 C4 C17 C18 76.8(3)
C3 C4 C17 C18 -101.1(3)
